data_4022360
loop_
_publ_author_name
'Jason E. Field'
'Thomas J. Hill'
'D. Venkataraman'

_publ_contact_author_address
;
Department of Chemistry
University of Massachusetts
Amherst, MA 01003
;
_publ_contact_author_email dv@chem.umass.edu
_publ_contact_author_fax 413-545-4490
_publ_contact_author_name 'D. Venkataraman'
_publ_contact_author_phone 413-545-2028
_publ_section_title
;
 Bridged Triarylamines: A New Class of Heterohelicenes
;
_journal_name_full 'Journal of Organic Chemistry'
_journal_page_first 6071
_journal_page_last 6078
_journal_paper_doi 10.1021/jo026883p
_journal_volume 68
_journal_year 2003
_chemical_formula_moiety 'C32 H23 N O2 '
_chemical_formula_sum 'C32 H23 N O2'
_chemical_formula_weight 453.541
_chemical_name_systematic
;
  ?
;
_space_group_IT_number 15
_symmetry_cell_setting monoclinic
_symmetry_space_group_name_Hall '-C 2yc'
_symmetry_space_group_name_H-M 'C 1 2/c 1'
_audit_creation_method maXus
_cell_angle_alpha 90.00
_cell_angle_beta 128.574(6)
_cell_angle_gamma 90.00
_cell_formula_units_Z 4
_cell_length_a 17.986(2)
_cell_length_b 13.832(2)
_cell_length_c 11.967(2)
_cell_measurement_reflns_used 1191
_cell_measurement_theta_max 20.600
_cell_measurement_theta_min 4.076
_cell_volume 2327.7(5)
_computing_cell_refinement 'HKL Scalepack (Otwinowski & Minor 1997)'
_computing_data_collection KappaCCD
_computing_data_reduction 'Denzo and Scalepak (Otwinowski & Minor, 1997)'
_computing_structure_refinement 'SHELXL-97 (Sheldrick, 1997)'
_diffrn_measured_fraction_theta_full 0.980
_diffrn_measured_fraction_theta_max 0.980
_diffrn_measurement_device KappaCCD
_diffrn_measurement_method CCD
_diffrn_orient_matrix_type X=UH
_diffrn_orient_matrix_UB_11 0.01801
_diffrn_orient_matrix_UB_12 0.01926
_diffrn_orient_matrix_UB_13 -0.06605
_diffrn_orient_matrix_UB_21 -0.05197
_diffrn_orient_matrix_UB_22 -0.04264
_diffrn_orient_matrix_UB_23 -0.02660
_diffrn_orient_matrix_UB_31 -0.03722
_diffrn_orient_matrix_UB_32 0.08163
_diffrn_orient_matrix_UB_33 -0.05810
_diffrn_radiation_source 'fine-focus sealed tube'
_diffrn_radiation_type ' MoK\a'
_diffrn_radiation_wavelength_id all
_diffrn_reflns_limit_h_max 17
_diffrn_reflns_limit_h_min -17
_diffrn_reflns_limit_k_max 13
_diffrn_reflns_limit_k_min -13
_diffrn_reflns_limit_l_max 11
_diffrn_reflns_limit_l_min -11
_diffrn_reflns_number 2151
_diffrn_reflns_theta_full 20.55
_diffrn_reflns_theta_max 20.55
_diffrn_reflns_theta_min 4.13
_exptl_absorpt_coefficient_mu 0.080
_exptl_absorpt_correction_type none
_exptl_crystal_density_diffrn 1.294
_exptl_crystal_density_method 'not measured'
_refine_diff_density_max 0.580
_refine_diff_density_min -0.183
_refine_diff_density_rms 0.059
_refine_ls_extinction_method none
_refine_ls_goodness_of_fit_ref 1.274
_refine_ls_matrix_type full
_refine_ls_number_parameters 165
_refine_ls_number_reflns 1156
_refine_ls_number_restraints 6
_refine_ls_restrained_S_all 1.273
_refine_ls_R_factor_all 0.1827
_refine_ls_R_factor_gt 0.1242
_refine_ls_shift/su_max 0.846
_refine_ls_shift/su_mean 0.122
_refine_ls_structure_factor_coef Fsqd
_refine_ls_weighting_details 'calc w=1/[\s^2^(Fo^2^)+(0.2000P)^2^+0.0000P] where P=(Fo^2^+2Fc^2^)/3'
_refine_ls_weighting_scheme calc
_refine_ls_wR_factor_gt 0.3322
_refine_ls_wR_factor_ref 0.3715
_reflns_number_gt 696
_reflns_number_total 1156
_reflns_threshold_expression >2sigma(I)
_cod_data_source_file jo026883psi20021219_022332_3.cif
_cod_data_source_block comp3
_cod_depositor_comments
;
The following automatic conversions were performed:
'_symmetry_cell_setting' value 'Monoclinic' changed to 'monoclinic'
according to '/home/saulius/struct/CIF-dictionaries/cif_core.dic'
dictionary named 'cif_core.dic' version 2.4.1 from 2010-06-29.

Automatic conversion script
Id: cif_fix_enum 1527 2010-12-29 10:47:43Z saulius 
;
_cod_original_sg_symbol_H-M 'C 2/c         '
_cod_original_formula_sum 'C32 H23 N O2 '
_cod_database_code 4022360

loop_
_symmetry_equiv_pos_as_xyz
+X,+Y,+Z
-X,-Y,-Z
'-X+ 1/2,-Y+ 1/2,-Z'
'+X+ 1/2,+Y+ 1/2,+Z'
'-X,+Y,-Z+ 1/2'
'+X,-Y,+Z+ 1/2'
'+X+ 1/2,-Y+ 1/2,+Z+ 1/2'
'-X+ 1/2,+Y+ 1/2,-Z+ 1/2'

loop_
_atom_site_label
_atom_site_type_symbol
_atom_site_fract_x
_atom_site_fract_y
_atom_site_fract_z
_atom_site_U_iso_or_equiv
_atom_site_adp_type
_atom_site_occupancy
_atom_site_symmetry_multiplicity
_atom_site_calc_flag
_atom_site_refinement_flags
O1 O 0.3536(5) 0.0662(5) 0.3546(8) 0.089(2) Uani 1 1 d .
N1 N 0.5000 0.2019(8) 0.2500 0.062(3) Uani 1 2 d S
C1 C 0.5000 -0.1008(11) 0.2500 0.077(4) Uani 1 2 d S
C2 C 0.4499(7) -0.0510(7) 0.2804(9) 0.072(3) Uani 1 1 d .
C3 C 0.4464(7) 0.0490(8) 0.2776(9) 0.070(3) Uani 1 1 d .
C4 C 0.5000 0.0992(10) 0.2500 0.063(4) Uani 1 2 d S
C5 C 0.3865(8) 0.1055(8) 0.2992(10) 0.074(3) Uani 1 1 d .
C6 C 0.3650(7) 0.2049(7) 0.2497(9) 0.062(3) Uani 1 1 d .
C7 C 0.4198(7) 0.2506(7) 0.2170(9) 0.062(3) Uani 1 1 d .
C8 C 0.3842(6) 0.3383(6) 0.1381(9) 0.055(2) Uani 1 1 d .
C9 C 0.4182(7) 0.3779(8) 0.0662(10) 0.080(3) Uani 1 1 d .
C10 C 0.3841(8) 0.4637(8) -0.0050(11) 0.082(3) Uani 1 1 d .
C11 C 0.3180(9) 0.5123(8) -0.0111(12) 0.089(4) Uani 1 1 d .
C12 C 0.2811(7) 0.4775(8) 0.0501(12) 0.084(3) Uani 1 1 d .
C13 C 0.3141(7) 0.3886(7) 0.1249(10) 0.065(3) Uani 1 1 d .
C14 C 0.2676(8) 0.3467(9) 0.1712(11) 0.091(4) Uani 1 1 d .
C15 C 0.2896(7) 0.2564(10) 0.2304(10) 0.083(3) Uani 1 1 d .
C16 C 0.5000 -0.2089(14) 0.2500 0.122(7) Uani 1 2 d SD
C17 C 0.5119(19) -0.2584(10) 0.154(2) 0.221(11) Uani 1 1 d D
C18 C 0.5994(11) -0.2404(17) 0.357(3) 0.179(15) Uani 0.50 1 d PD
H2 H 0.4168 -0.0850 0.3040 0.086 Uiso 1 1 d R
H9 H 0.4635 0.3445 0.0673 0.096 Uiso 1 1 d R
H10 H 0.4059 0.4887 -0.0520 0.098 Uiso 1 1 d R
H11 H 0.2965 0.5718 -0.0574 0.107 Uiso 1 1 d R
H12 H 0.2348 0.5120 0.0452 0.101 Uiso 1 1 d R
H14 H 0.2195 0.3802 0.1630 0.109 Uiso 1 1 d R
H15 H 0.2567 0.2280 0.2583 0.099 Uiso 1 1 d R
H17A H 0.5107 -0.3271 0.1646 0.332 Uiso 1 1 calc R
H17B H 0.5717 -0.2402 0.1775 0.332 Uiso 1 1 calc R
H17C H 0.4611 -0.2404 0.0570 0.332 Uiso 1 1 calc R
H18A H 0.6021 -0.3098 0.3603 0.269 Uiso 0.50 1 calc PR
H18B H 0.6236 -0.2160 0.4497 0.269 Uiso 0.50 1 calc PR
H18C H 0.6372 -0.2160 0.3323 0.269 Uiso 0.50 1 calc PR

loop_
_atom_site_aniso_label
_atom_site_aniso_U_11
_atom_site_aniso_U_22
_atom_site_aniso_U_33
_atom_site_aniso_U_23
_atom_site_aniso_U_13
_atom_site_aniso_U_12
O1 0.105(6) 0.076(5) 0.107(5) -0.004(4) 0.077(5) -0.008(4)
N1 0.060(8) 0.050(8) 0.069(7) 0.000 0.038(6) 0.000
C1 0.118(13) 0.049(10) 0.079(10) 0.000 0.069(10) 0.000
C2 0.090(8) 0.049(7) 0.066(7) 0.005(5) 0.043(6) -0.010(6)
C3 0.089(7) 0.059(7) 0.072(7) -0.006(5) 0.055(6) -0.024(6)
C4 0.062(9) 0.046(10) 0.065(9) 0.000 0.032(8) 0.000
C5 0.092(8) 0.085(9) 0.071(6) -0.006(6) 0.063(6) -0.021(7)
C6 0.069(7) 0.053(6) 0.056(5) -0.004(5) 0.035(5) -0.014(6)
C7 0.071(6) 0.045(6) 0.054(5) -0.006(5) 0.032(5) 0.002(6)
C8 0.065(6) 0.047(6) 0.064(6) -0.013(5) 0.046(5) -0.005(5)
C9 0.079(7) 0.087(9) 0.069(6) -0.014(6) 0.044(6) -0.002(6)
C10 0.095(8) 0.065(8) 0.090(8) 0.023(6) 0.060(7) 0.024(7)
C11 0.101(9) 0.068(8) 0.100(8) 0.018(6) 0.064(8) 0.016(7)
C12 0.072(7) 0.071(8) 0.085(8) -0.002(6) 0.037(7) 0.016(6)
C13 0.083(7) 0.061(7) 0.074(6) 0.001(5) 0.060(6) 0.006(6)
C14 0.103(9) 0.081(9) 0.074(7) 0.002(6) 0.049(7) 0.024(7)
C15 0.073(7) 0.112(10) 0.083(7) -0.017(7) 0.058(6) -0.009(7)
C16 0.19(2) 0.079(15) 0.081(11) 0.000 0.073(13) 0.000
C17 0.46(3) 0.093(11) 0.31(3) -0.054(13) 0.34(3) -0.041(16)
C18 0.31(5) 0.042(14) 0.19(3) 0.026(18) 0.16(3) 0.02(2)

loop_
_atom_type_symbol
_atom_type_description
_atom_type_scat_dispersion_real
_atom_type_scat_dispersion_imag
_atom_type_scat_source
C C 0.0033 0.0016 'International Tables Vol C Tables 4.2.6.8 and 6.1.1.4'
H H 0.0000 0.0000 'International Tables Vol C Tables 4.2.6.8 and 6.1.1.4'
N N 0.0061 0.0033 'International Tables Vol C Tables 4.2.6.8 and 6.1.1.4'
O O 0.0106 0.0060 'International Tables Vol C Tables 4.2.6.8 and 6.1.1.4'

loop_
_diffrn_radiation_wavelength
0.71073

loop_
_geom_angle_atom_site_label_1
_geom_angle_atom_site_label_2
_geom_angle_atom_site_label_3
_geom_angle
_geom_angle_site_symmetry_1
_geom_angle_site_symmetry_3
C7 N1 C7 122.8(12) 2_655 .
C7 N1 C4 118.6(6) 2_655 .
C7 N1 C4 118.6(6) . .
C2 C1 C2 118.8(14) . 2_655
C2 C1 C16 120.6(7) . .
C2 C1 C16 120.6(7) 2_655 .
C1 C2 C3 122.0(11) . .
C4 C3 C2 118.6(11) . .
C4 C3 C5 117.9(9) . .
C2 C3 C5 123.5(9) . .
C3 C4 C3 119.8(13) 2_655 .
C3 C4 N1 120.1(7) 2_655 .
C3 C4 N1 120.1(7) . .
O1 C5 C6 122.2(11) . .
O1 C5 C3 119.9(10) . .
C6 C5 C3 117.9(9) . .
C7 C6 C15 119.3(9) . .
C7 C6 C5 118.8(10) . .
C15 C6 C5 121.8(11) . .
N1 C7 C6 118.4(8) . .
N1 C7 C8 123.6(10) . .
C6 C7 C8 117.5(9) . .
C13 C8 C7 121.1(9) . .
C13 C8 C9 116.3(9) . .
C7 C8 C9 122.6(9) . .
C10 C9 C8 120.8(10) . .
C11 C10 C9 120.9(12) . .
C12 C11 C10 121.1(11) . .
C11 C12 C13 120.0(11) . .
C8 C13 C14 119.1(10) . .
C8 C13 C12 120.8(10) . .
C14 C13 C12 119.7(11) . .
C15 C14 C13 122.4(11) . .
C14 C15 C6 118.9(10) . .
C1 C16 C17 117.9(9) . .
C1 C16 C17 117.9(9) . 2_655
C17 C16 C17 124.2(18) . 2_655
C1 C16 C18 107.2(12) . 2_655
C17 C16 C18 82.5(14) . 2_655
C17 C16 C18 81.7(16) 2_655 2_655
C1 C16 C18 107.2(12) . .
C17 C16 C18 81.7(16) . .
C17 C16 C18 82.5(14) 2_655 .
C18 C16 C18 146(2) 2_655 .

loop_
_geom_bond_atom_site_label_1
_geom_bond_atom_site_label_2
_geom_bond_distance
_geom_bond_site_symmetry_2
O1 C5 1.255(10) .
N1 C7 1.407(10) 2_655
N1 C7 1.407(10) .
N1 C4 1.420(15) .
C1 C2 1.352(11) .
C1 C2 1.352(11) 2_655
C1 C16 1.50(2) .
C2 C3 1.385(13) .
C3 C4 1.385(10) .
C3 C5 1.477(13) .
C4 C3 1.385(10) 2_655
C5 C6 1.450(13) .
C6 C7 1.417(12) .
C6 C15 1.417(12) .
C7 C8 1.420(12) .
C8 C13 1.360(12) .
C8 C9 1.439(13) .
C9 C10 1.364(13) .
C10 C11 1.327(13) .
C11 C12 1.348(14) .
C12 C13 1.414(13) .
C13 C14 1.388(14) .
C14 C15 1.367(15) .
C16 C17 1.463(13) .
C16 C17 1.463(13) 2_655
C16 C18 1.474(14) 2_655
C16 C18 1.474(14) .
